data_7203297
loop_
_publ_author_name
'Caira, Mino R.'
'le Roex, Tanya'
'Nassimbeni, Luigi R.'

_publ_section_title
;
 Selective enclathration of picoline isomers by a resorcinarene host
;
_journal_issue 3
_journal_name_full CrystEngComm
_journal_page_first 275
_journal_paper_doi 10.1039/b601560c
_journal_volume 8
_journal_year 2006
_chemical_formula_moiety 'C76 H88 O16 S4. 4.5(C6 H7 N). 0.5(H2O)'
_chemical_formula_sum 'C103 H120.5 N4.5 O16.5 S4'
_chemical_formula_weight 1813.78
_chemical_melting_point 209.9
_chemical_name_common none
_chemical_name_systematic
;
1^4^,1^6^,5^4^,5^6^-tetrahydroxy-2,4,6,8-tetrapentyl-3^4^,3^6^,7^4^,7^6^
-tetra(p-toluenesulfonyl-oxy)
-1,3,5,7(1,3)-tetrabenzenacyclooctaphane. 4.5(3-picoline). 0.5(H2O) clathrate
;
_space_group_IT_number 15
_symmetry_cell_setting monoclinic
_symmetry_space_group_name_Hall '-C 2yc'
_symmetry_space_group_name_H-M 'C 1 2/c 1'
_atom_sites_solution_hydrogens geom
_atom_sites_solution_primary direct
_atom_sites_solution_secondary difmap
_audit_creation_method SHELXL-97
_cell_angle_alpha 90.00
_cell_angle_beta 117.2390(10)
_cell_angle_gamma 90.00
_cell_formula_units_Z 8
_cell_length_a 44.8472(3)
_cell_length_b 20.7901(2)
_cell_length_c 23.3348(2)
_cell_measurement_reflns_used 71620
_cell_measurement_temperature 113(2)
_cell_measurement_theta_max 27.88
_cell_measurement_theta_min 1.02
_cell_volume 19344.1(3)
_computing_cell_refinement 'Collect (Nonius, 2000)'
_computing_data_collection 'Collect (Nonius, 2000)'
_computing_data_reduction 'Collect (Nonius, 2000)'
_computing_molecular_graphics 'XSEED, a graphical interface to SHELX (1999)'
_computing_publication_material 'SHELXL-97 (Sheldrick, 1997)'
_computing_structure_refinement 'SHELXL-97 (Sheldrick, 1997)'
_computing_structure_solution 'SHELXS-97 (Sheldrick, 1990)'
_diffrn_ambient_temperature 113(2)
_diffrn_measured_fraction_theta_full 0.988
_diffrn_measured_fraction_theta_max 0.988
_diffrn_measurement_device_type 'Nonius Kappa CCD'
_diffrn_measurement_method 'combination of phi and omega'
_diffrn_radiation_monochromator graphite
_diffrn_radiation_source 'fine-focus sealed tube'
_diffrn_radiation_type MoK\a
_diffrn_radiation_wavelength 0.71073
_diffrn_reflns_av_R_equivalents 0.0498
_diffrn_reflns_av_sigmaI/netI 0.0640
_diffrn_reflns_limit_h_max 58
_diffrn_reflns_limit_h_min -45
_diffrn_reflns_limit_k_max 25
_diffrn_reflns_limit_k_min -27
_diffrn_reflns_limit_l_max 27
_diffrn_reflns_limit_l_min -30
_diffrn_reflns_number 69690
_diffrn_reflns_theta_full 27.88
_diffrn_reflns_theta_max 27.88
_diffrn_reflns_theta_min 1.63
_exptl_absorpt_coefficient_mu 0.166
_exptl_absorpt_correction_type none
_exptl_crystal_colour colourless
_exptl_crystal_density_diffrn 1.246
_exptl_crystal_density_meas ?
_exptl_crystal_density_method .
_exptl_crystal_description 'clear blocks'
_exptl_crystal_F_000 7728
_exptl_crystal_size_max 0.5
_exptl_crystal_size_mid 0.4
_exptl_crystal_size_min 0.35
_refine_diff_density_max 1.487
_refine_diff_density_min -0.725
_refine_diff_density_rms 0.084
_refine_ls_extinction_method none
_refine_ls_goodness_of_fit_ref 1.042
_refine_ls_hydrogen_treatment mixed
_refine_ls_matrix_type full
_refine_ls_number_parameters 1072
_refine_ls_number_reflns 22846
_refine_ls_number_restraints 4
_refine_ls_restrained_S_all 1.042
_refine_ls_R_factor_all 0.1296
_refine_ls_R_factor_gt 0.0811
_refine_ls_shift/su_max 0.898
_refine_ls_shift/su_mean 0.012
_refine_ls_structure_factor_coef Fsqd
_refine_ls_weighting_details 'calc w=1/[\s^2^(Fo^2^)+(0.1162P)^2^+55.0502P] where P=(Fo^2^+2Fc^2^)/3'
_refine_ls_weighting_scheme calc
_refine_ls_wR_factor_gt 0.2117
_refine_ls_wR_factor_ref 0.2447
_reflns_number_gt 14370
_reflns_number_total 22846
_reflns_threshold_expression >2sigma(I)
_cod_data_source_file b601560c.txt
_cod_data_source_block H.4.5(3PIC).0.5(H2O)
_cod_original_sg_symbol_H-M C2/c
_cod_original_formula_sum 'C103 H120.50 N4.50 O16.50 S4'
_cod_database_code 7203297

loop_
_symmetry_equiv_pos_as_xyz
'x, y, z'
'-x, y, -z+1/2'
'x+1/2, y+1/2, z'
'-x+1/2, y+1/2, -z+1/2'
'-x, -y, -z'
'x, -y, z-1/2'
'-x+1/2, -y+1/2, -z'
'x+1/2, -y+1/2, z-1/2'

loop_
_atom_site_label
_atom_site_type_symbol
_atom_site_fract_x
_atom_site_fract_y
_atom_site_fract_z
_atom_site_U_iso_or_equiv
_atom_site_adp_type
_atom_site_occupancy
_atom_site_symmetry_multiplicity
_atom_site_calc_flag
_atom_site_refinement_flags
_atom_site_disorder_assembly
_atom_site_disorder_group
C1 C 0.12992(7) 1.38160(14) 0.16522(14) 0.0228(6) Uani 1 1 d . . .
C2 C 0.11668(8) 1.44162(15) 0.14104(14) 0.0249(6) Uani 1 1 d . . .
C3 C 0.10549(8) 1.48410(15) 0.17233(15) 0.0283(7) Uani 1 1 d . . .
H3 H 0.0947 1.5232 0.1526 0.034 Uiso 1 1 calc R . .
C4 C 0.11053(8) 1.46769(15) 0.23373(15) 0.0274(7) Uani 1 1 d . . .
C5 C 0.12565(8) 1.41073(14) 0.26357(14) 0.0231(6) Uani 1 1 d . . .
C6 C 0.13415(8) 1.36792(14) 0.22724(14) 0.0242(6) Uani 1 1 d . . .
H6 H 0.1433 1.3274 0.2456 0.029 Uiso 1 1 calc R . .
O7 O 0.11255(6) 1.46019(10) 0.07939(10) 0.0272(5) Uani 1 1 d . . .
O8 O 0.14384(7) 1.47515(12) 0.02037(12) 0.0406(6) Uani 1 1 d . . .
S9 S 0.14201(2) 1.50073(4) 0.07528(4) 0.03028(19) Uani 1 1 d . . .
O10 O 0.17073(6) 1.49930(12) 0.13687(12) 0.0410(6) Uani 1 1 d . . .
C11 C 0.12633(8) 1.57940(16) 0.05824(15) 0.0290(7) Uani 1 1 d . . .
C12 C 0.11258(9) 1.60228(17) -0.00408(16) 0.0346(8) Uani 1 1 d . . .
H12 H 0.1100 1.5746 -0.0384 0.042 Uiso 1 1 calc R . .
C13 C 0.10256(11) 1.66582(19) -0.01608(18) 0.0450(10) Uani 1 1 d . . .
H13 H 0.0934 1.6818 -0.0589 0.054 Uiso 1 1 calc R . .
C14 C 0.10555(11) 1.70637(18) 0.03307(18) 0.0451(9) Uani 1 1 d . . .
C15 C 0.11884(11) 1.68239(19) 0.09535(18) 0.0449(9) Uani 1 1 d . . .
H15 H 0.1208 1.7098 0.1295 0.054 Uiso 1 1 calc R . .
C16 C 0.12926(10) 1.61922(18) 0.10854(17) 0.0399(8) Uani 1 1 d . . .
H16 H 0.1383 1.6032 0.1513 0.048 Uiso 1 1 calc R . .
C17 C 0.09528(17) 1.7761(2) 0.0188(2) 0.0811(19) Uani 1 1 d . . .
H17A H 0.1020 1.7925 -0.0130 0.122 Uiso 1 1 calc R . .
H17B H 0.1063 1.8013 0.0586 0.122 Uiso 1 1 calc R . .
H17C H 0.0709 1.7796 0.0016 0.122 Uiso 1 1 calc R . .
O18 O 0.09678(6) 1.50741(10) 0.26527(11) 0.0327(5) Uani 1 1 d . . .
O19 O 0.10452(9) 1.61262(12) 0.22462(12) 0.0530(8) Uani 1 1 d . . .
S20 S 0.10659(3) 1.58121(4) 0.28076(4) 0.0403(2) Uani 1 1 d . . .
O21 O 0.08578(7) 1.60164(13) 0.30851(12) 0.0478(7) Uani 1 1 d . . .
C22 C 0.14846(10) 1.58014(16) 0.33938(16) 0.0349(8) Uani 1 1 d . . .
C23 C 0.17383(12) 1.5882(2) 0.3220(2) 0.0509(11) Uani 1 1 d . . .
H23 H 0.1687 1.5929 0.2779 0.061 Uiso 1 1 calc R . .
C24 C 0.20668(13) 1.5894(2) 0.3694(2) 0.0555(11) Uani 1 1 d . . .
H24 H 0.2241 1.5949 0.3574 0.067 Uiso 1 1 calc R . .
C25 C 0.21493(10) 1.58287(17) 0.4340(2) 0.0418(9) Uani 1 1 d . . .
C26 C 0.18908(10) 1.57418(17) 0.45026(18) 0.0382(8) Uani 1 1 d . . .
H26 H 0.1942 1.5691 0.4943 0.046 Uiso 1 1 calc R . .
C27 C 0.15589(10) 1.57274(16) 0.40351(16) 0.0342(8) Uani 1 1 d . . .
H27 H 0.1384 1.5668 0.4153 0.041 Uiso 1 1 calc R . .
C28 C 0.25100(12) 1.5849(2) 0.4850(2) 0.0591(12) Uani 1 1 d . . .
H28A H 0.2636 1.5508 0.4767 0.089 Uiso 1 1 calc R . .
H28B H 0.2521 1.5783 0.5275 0.089 Uiso 1 1 calc R . .
H28C H 0.2607 1.6268 0.4838 0.089 Uiso 1 1 calc R . .
C29 C 0.13335(8) 1.39561(14) 0.33266(13) 0.0235(6) Uani 1 1 d . . .
H29 H 0.1224 1.4300 0.3464 0.028 Uiso 1 1 calc R . .
C30 C 0.17103(8) 1.40047(15) 0.37716(14) 0.0245(6) Uani 1 1 d . . .
H30A H 0.1823 1.3630 0.3694 0.029 Uiso 1 1 calc R . .
H30B H 0.1798 1.4398 0.3661 0.029 Uiso 1 1 calc R . .
C31 C 0.17991(8) 1.40263(15) 0.44867(14) 0.0262(6) Uani 1 1 d . . .
H31A H 0.1682 1.4396 0.4563 0.031 Uiso 1 1 calc R . .
H31B H 0.1716 1.3629 0.4599 0.031 Uiso 1 1 calc R . .
C32 C 0.21738(8) 1.40876(16) 0.49294(14) 0.0293(7) Uani 1 1 d . . .
H32A H 0.2283 1.3672 0.4938 0.035 Uiso 1 1 calc R . .
H32B H 0.2268 1.4415 0.4750 0.035 Uiso 1 1 calc R . .
C33 C 0.22553(9) 1.42750(17) 0.56147(15) 0.0325(7) Uani 1 1 d . . .
H33A H 0.2146 1.4691 0.5607 0.039 Uiso 1 1 calc R . .
H33B H 0.2161 1.3948 0.5794 0.039 Uiso 1 1 calc R . .
C34 C 0.26291(10) 1.4335(2) 0.60525(17) 0.0457(9) Uani 1 1 d . . .
H34A H 0.2736 1.3914 0.6096 0.069 Uiso 1 1 calc R . .
H34B H 0.2667 1.4486 0.6478 0.069 Uiso 1 1 calc R . .
H34C H 0.2726 1.4643 0.5867 0.069 Uiso 1 1 calc R . .
C35 C 0.11739(8) 1.33215(14) 0.33673(13) 0.0225(6) Uani 1 1 d . . .
C36 C 0.08273(8) 1.33034(15) 0.31497(14) 0.0254(6) Uani 1 1 d . . .
C37 C 0.06713(8) 1.27472(15) 0.31952(14) 0.0258(6) Uani 1 1 d . . .
H37 H 0.0435 1.2742 0.3040 0.031 Uiso 1 1 calc R . .
C38 C 0.08571(8) 1.21939(15) 0.34669(14) 0.0258(6) Uani 1 1 d . . .
C39 C 0.12045(8) 1.21894(14) 0.36799(13) 0.0221(6) Uani 1 1 d . . .
C40 C 0.13513(8) 1.27558(14) 0.36179(13) 0.0229(6) Uani 1 1 d . . .
H40 H 0.1586 1.2757 0.3754 0.027 Uiso 1 1 calc R . .
O41 O 0.06573(6) 1.38610(11) 0.29004(11) 0.0315(5) Uani 1 1 d D . .
H41 H 0.0429(4) 1.383(2) 0.284(2) 0.053(12) Uiso 1 1 d D . .
O42 O 0.07122(6) 1.16469(11) 0.35398(11) 0.0317(5) Uani 1 1 d D . .
H42 H 0.0496(6) 1.177(3) 0.351(3) 0.087(18) Uiso 1 1 d D . .
C43 C 0.13998(8) 1.15780(14) 0.39723(14) 0.0238(6) Uani 1 1 d . . .
H43 H 0.1303 1.1386 0.4243 0.029 Uiso 1 1 calc R . .
C44 C 0.17747(8) 1.16807(15) 0.44145(14) 0.0266(6) Uani 1 1 d . . .
H44A H 0.1889 1.1258 0.4511 0.032 Uiso 1 1 calc R . .
H44B H 0.1870 1.1941 0.4183 0.032 Uiso 1 1 calc R . .
C45 C 0.18486(8) 1.20151(16) 0.50475(14) 0.0293(7) Uani 1 1 d . . .
H45A H 0.1745 1.2448 0.4954 0.035 Uiso 1 1 calc R . .
H45B H 0.1745 1.1766 0.5272 0.035 Uiso 1 1 calc R . .
C46 C 0.22229(9) 1.20814(17) 0.54887(15) 0.0318(7) Uani 1 1 d . . .
H46A H 0.2322 1.2353 0.5272 0.038 Uiso 1 1 calc R . .
H46B H 0.2328 1.1651 0.5555 0.038 Uiso 1 1 calc R . .
C47 C 0.23074(9) 1.23738(17) 0.61432(15) 0.0348(8) Uani 1 1 d . . .
H47A H 0.2207 1.2808 0.6079 0.042 Uiso 1 1 calc R . .
H47B H 0.2205 1.2107 0.6359 0.042 Uiso 1 1 calc R . .
C48 C 0.26798(10) 1.2424(2) 0.65765(18) 0.0487(10) Uani 1 1 d . . .
H48A H 0.2780 1.1994 0.6654 0.073 Uiso 1 1 calc R . .
H48B H 0.2719 1.2619 0.6988 0.073 Uiso 1 1 calc R . .
H48C H 0.2782 1.2693 0.6369 0.073 Uiso 1 1 calc R . .
C49 C 0.13538(7) 1.10832(14) 0.34539(14) 0.0233(6) Uani 1 1 d . . .
C50 C 0.12613(8) 1.04520(15) 0.34930(14) 0.0251(6) Uani 1 1 d . . .
C51 C 0.12251(8) 0.99866(15) 0.30434(15) 0.0267(6) Uani 1 1 d . . .
H51 H 0.1153 0.9564 0.3075 0.032 Uiso 1 1 calc R . .
C52 C 0.12967(8) 1.01542(15) 0.25457(14) 0.0251(6) Uani 1 1 d . . .
C53 C 0.13841(7) 1.07758(14) 0.24630(14) 0.0231(6) Uani 1 1 d . . .
C54 C 0.14072(7) 1.12278(14) 0.29254(14) 0.0232(6) Uani 1 1 d . . .
H54 H 0.1463 1.1658 0.2876 0.028 Uiso 1 1 calc R . .
O55 O 0.11816(6) 1.02795(11) 0.39960(10) 0.0309(5) Uani 1 1 d . . .
O56 O 0.13800(9) 1.02110(13) 0.51335(12) 0.0543(8) Uani 1 1 d . . .
S57 S 0.14664(2) 0.99875(4) 0.46571(4) 0.0372(2) Uani 1 1 d . . .
O58 O 0.17853(7) 1.01288(14) 0.47028(13) 0.0517(7) Uani 1 1 d . . .
C59 C 0.13912(9) 0.91597(16) 0.45498(15) 0.0341(8) Uani 1 1 d . . .
C60 C 0.11745(12) 0.88768(17) 0.47519(19) 0.0457(10) Uani 1 1 d . . .
H60 H 0.1074 0.9122 0.4961 0.055 Uiso 1 1 calc R . .
C61 C 0.11101(13) 0.82253(19) 0.4639(2) 0.0551(12) Uani 1 1 d . . .
H61 H 0.0965 0.8022 0.4778 0.066 Uiso 1 1 calc R . .
C62 C 0.12507(11) 0.78630(18) 0.43309(17) 0.0446(10) Uani 1 1 d . . .
C63 C 0.14668(11) 0.8163(2) 0.41372(19) 0.0470(10) Uani 1 1 d . . .
H63 H 0.1566 0.7918 0.3925 0.056 Uiso 1 1 calc R . .
C64 C 0.15389(10) 0.88076(19) 0.42472(18) 0.0410(8) Uani 1 1 d . . .
H64 H 0.1688 0.9008 0.4117 0.049 Uiso 1 1 calc R . .
C65 C 0.11676(16) 0.7158(2) 0.4204(2) 0.0698(15) Uani 1 1 d . . .
H65A H 0.0980 0.7104 0.3772 0.105 Uiso 1 1 calc R . .
H65B H 0.1105 0.6987 0.4526 0.105 Uiso 1 1 calc R . .
H65C H 0.1364 0.6926 0.4231 0.105 Uiso 1 1 calc R . .
O66 O 0.12519(6) 0.96847(10) 0.20710(10) 0.0283(5) Uani 1 1 d . . .
O67 O 0.15545(7) 0.88515(11) 0.28896(12) 0.0384(6) Uani 1 1 d . . .
S68 S 0.14571(2) 0.90222(4) 0.22373(4) 0.0320(2) Uani 1 1 d . . .
O69 O 0.12438(7) 0.86103(12) 0.17249(13) 0.0453(7) Uani 1 1 d . . .
C70 C 0.18168(9) 0.91965(15) 0.21521(15) 0.0299(7) Uani 1 1 d . . .
C71 C 0.21190(9) 0.93040(17) 0.26984(16) 0.0345(8) Uani 1 1 d . . .
H71 H 0.2129 0.9302 0.3114 0.041 Uiso 1 1 calc R . .
C72 C 0.24042(9) 0.94136(18) 0.26272(18) 0.0396(8) Uani 1 1 d . . .
H72 H 0.2611 0.9496 0.2998 0.048 Uiso 1 1 calc R . .
C73 C 0.23949(10) 0.94062(17) 0.20239(19) 0.0400(9) Uani 1 1 d . . .
C74 C 0.20866(10) 0.93059(18) 0.14843(18) 0.0410(9) Uani 1 1 d . . .
H74 H 0.2075 0.9310 0.1068 0.049 Uiso 1 1 calc R . .
C75 C 0.17980(10) 0.92018(17) 0.15410(16) 0.0379(8) Uani 1 1 d . . .
H75 H 0.1590 0.9135 0.1169 0.045 Uiso 1 1 calc R . .
C76 C 0.27113(12) 0.9495(2) 0.1958(2) 0.0550(11) Uani 1 1 d . . .
H76A H 0.2862 0.9789 0.2294 0.083 Uiso 1 1 calc R . .
H76B H 0.2655 0.9676 0.1533 0.083 Uiso 1 1 calc R . .
H76C H 0.2822 0.9078 0.2004 0.083 Uiso 1 1 calc R . .
C77 C 0.14643(7) 1.09570(14) 0.19163(14) 0.0233(6) Uani 1 1 d . . .
H77 H 0.1394 1.0587 0.1609 0.028 Uiso 1 1 calc R . .
C78 C 0.18441(8) 1.10299(16) 0.21794(14) 0.0264(6) Uani 1 1 d . . .
H78A H 0.1955 1.0646 0.2441 0.032 Uiso 1 1 calc R . .
H78B H 0.1919 1.1408 0.2469 0.032 Uiso 1 1 calc R . .
C79 C 0.19613(8) 1.11116(17) 0.16611(15) 0.0316(7) Uani 1 1 d . . .
H79A H 0.1778 1.1308 0.1273 0.038 Uiso 1 1 calc R . .
H79B H 0.2009 1.0682 0.1538 0.038 Uiso 1 1 calc R . .
C80 C 0.22752(9) 1.1532(2) 0.18841(18) 0.0427(9) Uani 1 1 d . . .
H80A H 0.2339 1.1552 0.1530 0.051 Uiso 1 1 calc R . .
H80B H 0.2216 1.1974 0.1952 0.051 Uiso 1 1 calc R . .
C81 C 0.25798(10) 1.1324(2) 0.2490(2) 0.0521(11) Uani 1 1 d . . .
H81A H 0.2518 1.1295 0.2845 0.063 Uiso 1 1 calc R . .
H81B H 0.2647 1.0889 0.2421 0.063 Uiso 1 1 calc R . .
C82 C 0.28725(10) 1.1763(3) 0.2689(2) 0.0632(13) Uani 1 1 d . . .
H82A H 0.2944 1.1775 0.2351 0.095 Uiso 1 1 calc R . .
H82B H 0.3057 1.1606 0.3091 0.095 Uiso 1 1 calc R . .
H82C H 0.2809 1.2196 0.2757 0.095 Uiso 1 1 calc R . .
C83 C 0.12690(7) 1.15446(14) 0.15384(13) 0.0217(6) Uani 1 1 d . . .
C84 C 0.09404(8) 1.14602(15) 0.10553(14) 0.0259(6) Uani 1 1 d . . .
C85 C 0.07632(8) 1.19709(16) 0.06654(14) 0.0278(7) Uani 1 1 d . . .
H85 H 0.0538 1.1909 0.0347 0.033 Uiso 1 1 calc R . .
C86 C 0.09105(8) 1.25696(15) 0.07346(14) 0.0266(6) Uani 1 1 d . . .
C87 C 0.12384(8) 1.26842(15) 0.12197(13) 0.0226(6) Uani 1 1 d . . .
C88 C 0.14083(7) 1.21606(14) 0.16115(13) 0.0216(6) Uani 1 1 d . . .
H88 H 0.1630 1.2227 0.1944 0.026 Uiso 1 1 calc R . .
O89 O 0.08026(6) 1.08650(11) 0.09842(11) 0.0344(5) Uani 1 1 d D . .
H89 H 0.0581(5) 1.085(2) 0.0618(15) 0.072(15) Uiso 1 1 d D . .
O90 O 0.07455(6) 1.30635(11) 0.03251(10) 0.0346(5) Uani 1 1 d D . .
H90 H 0.0536(6) 1.292(2) -0.0028(14) 0.058(13) Uiso 1 1 d D . .
C91 C 0.13935(8) 1.33415(15) 0.12632(14) 0.0241(6) Uani 1 1 d . . .
H91 H 0.1290 1.3513 0.0813 0.029 Uiso 1 1 calc R . .
C92 C 0.17738(8) 1.33383(16) 0.14924(15) 0.0274(7) Uani 1 1 d . . .
H92A H 0.1858 1.3786 0.1574 0.033 Uiso 1 1 calc R . .
H92B H 0.1885 1.3100 0.1904 0.033 Uiso 1 1 calc R . .
C93 C 0.18669(9) 1.30313(17) 0.10036(16) 0.0321(7) Uani 1 1 d . . .
H93A H 0.1807 1.2569 0.0962 0.039 Uiso 1 1 calc R . .
H93B H 0.1734 1.3235 0.0578 0.039 Uiso 1 1 calc R . .
C94 C 0.22376(9) 1.30952(18) 0.11865(18) 0.0377(8) Uani 1 1 d . . .
H94A H 0.2371 1.2915 0.1624 0.045 Uiso 1 1 calc R . .
H94B H 0.2294 1.3558 0.1203 0.045 Uiso 1 1 calc R . .
C95 C 0.23389(10) 1.2758(2) 0.0723(2) 0.0446(9) Uani 1 1 d . . .
H95A H 0.2231 1.2977 0.0300 0.054 Uiso 1 1 calc R . .
H95B H 0.2256 1.2309 0.0661 0.054 Uiso 1 1 calc R . .
C96 C 0.27190(11) 1.2753(2) 0.0966(2) 0.0558(11) Uani 1 1 d . . .
H96A H 0.2804 1.3195 0.1050 0.084 Uiso 1 1 calc R . .
H96B H 0.2770 1.2559 0.0638 0.084 Uiso 1 1 calc R . .
H96C H 0.2826 1.2502 0.1365 0.084 Uiso 1 1 calc R . .
N11G N 0.00817(8) 1.19059(16) 0.34068(17) 0.0465(8) Uani 1 1 d . . .
C11G C 0.00107(10) 1.2470(2) 0.35895(18) 0.0427(9) Uani 1 1 d . . .
H11G H 0.0190 1.2763 0.3802 0.051 Uiso 1 1 calc R . .
C12G C -0.03069(9) 1.26595(19) 0.34919(17) 0.0390(8) Uani 1 1 d . . .
C13G C -0.05613(9) 1.2215(2) 0.31938(17) 0.0400(9) Uani 1 1 d . . .
H13G H -0.0783 1.2317 0.3115 0.048 Uiso 1 1 calc R . .
C14G C -0.04949(10) 1.1626(2) 0.30103(18) 0.0423(9) Uani 1 1 d . . .
H14G H -0.0668 1.1315 0.2816 0.051 Uiso 1 1 calc R . .
C15G C -0.01722(10) 1.1491(2) 0.3113(2) 0.0455(9) Uani 1 1 d . . .
H15G H -0.0129 1.1091 0.2970 0.055 Uiso 1 1 calc R . .
C16G C -0.03638(12) 1.3312(2) 0.3690(2) 0.0520(10) Uani 1 1 d . . .
H1GA H -0.0153 1.3556 0.3868 0.078 Uiso 1 1 calc R . .
H1GB H -0.0442 1.3270 0.4017 0.078 Uiso 1 1 calc R . .
H1GC H -0.0533 1.3539 0.3314 0.078 Uiso 1 1 calc R . .
N21G N 0.01573(9) 1.08649(16) 0.00163(18) 0.0570(10) Uani 1 1 d . . .
C21G C -0.00614(15) 1.0823(3) 0.0235(3) 0.0702(14) Uiso 1 1 d . . .
C22G C -0.0407(2) 1.0719(4) 0.0008(5) 0.050(2) Uiso 0.51 1 d P . .
C23G C -0.0544(2) 1.0634(4) -0.0642(5) 0.0446(18) Uiso 0.51 1 d P . .
C24G C -0.0353(3) 1.0646(5) -0.0960(5) 0.056(3) Uiso 0.51 1 d P . .
C25G C 0.00623(17) 1.0785(3) -0.0608(3) 0.0846(17) Uiso 1 1 d . . .
C26G C -0.0586(4) 1.0606(7) 0.0350(8) 0.104(4) Uiso 0.51 1 d P . .
C27G C -0.0405(2) 1.0666(4) -0.0310(5) 0.0431(19) Uiso 0.49 1 d P . .
C28G C -0.0467(3) 1.0582(5) -0.0908(5) 0.054(3) Uiso 0.49 1 d P . .
C29G C -0.0214(3) 1.0638(5) -0.1121(5) 0.057(2) Uiso 0.49 1 d P . .
C30G C -0.0679(3) 1.0585(6) -0.0130(6) 0.069(3) Uiso 0.49 1 d P . .
N31G N -0.01037(10) 1.4848(2) 0.1522(2) 0.0837(16) Uani 1 1 d . . .
C31G C 0.00997(15) 1.5063(3) 0.1296(3) 0.0707(14) Uiso 1 1 d . . .
H31G H 0.0327 1.4925 0.1503 0.085 Uiso 1 1 calc R . .
C32G C 0.00013(14) 1.5480(3) 0.0771(3) 0.0694(14) Uiso 1 1 d . . .
C33G C -0.03408(15) 1.5656(3) 0.0478(3) 0.0746(15) Uiso 1 1 d . . .
H33G H -0.0426 1.5925 0.0108 0.090 Uiso 1 1 calc R . .
C34G C -0.05434(17) 1.5455(3) 0.0708(3) 0.0838(17) Uiso 1 1 d . . .
H34G H -0.0772 1.5585 0.0506 0.101 Uiso 1 1 calc R . .
C35G C -0.04230(16) 1.5050(3) 0.1249(3) 0.0820(16) Uiso 1 1 d . . .
H35G H -0.0568 1.4919 0.1422 0.098 Uiso 1 1 calc R . .
C36G C 0.02449(17) 1.5714(3) 0.0561(3) 0.0876(17) Uiso 1 1 d . . .
H3GA H 0.0125 1.5908 0.0132 0.131 Uiso 1 1 calc R . .
H3GB H 0.0381 1.5353 0.0543 0.131 Uiso 1 1 calc R . .
H3GC H 0.0391 1.6036 0.0867 0.131 Uiso 1 1 calc R . .
N41G N 0.0000 1.0070(3) 0.2500 0.0839(19) Uiso 1 2 d S . .
N1GA N 0.01128(13) 1.2681(3) -0.0627(2) 0.0371(14) Uiso 0.48 1 d PG . .
C1GA C -0.00013(16) 1.2722(4) -0.1289(3) 0.085(4) Uiso 0.48 1 d PG . .
C2GA C -0.03296(18) 1.2553(4) -0.1709(2) 0.084(3) Uiso 0.48 1 d PG . .
C3GA C -0.05439(14) 1.2342(5) -0.1467(4) 0.098(4) Uiso 0.48 1 d PG . .
C4GA C -0.04298(18) 1.2301(5) -0.0805(4) 0.157(8) Uiso 0.48 1 d PG . .
C5GA C -0.01014(18) 1.2471(4) -0.0385(3) 0.077(3) Uiso 0.48 1 d PG . .
C6GA C -0.0461(3) 1.2427(7) -0.2390(2) 0.214(12) Uiso 0.48 1 d PG . .
N1GB N 0.02008(11) 1.2713(2) -0.0805(2) 0.079(3) Uiso 0.52 1 d PG . .
C5GB C -0.00996(10) 1.24402(17) -0.08901(18) 0.082(3) Uiso 0.52 1 d PG . .
C4GB C -0.03914(11) 1.2545(2) -0.14591(19) 0.078(3) Uiso 0.52 1 d PG . .
C3GB C -0.03827(12) 1.2923(3) -0.19425(19) 0.075(3) Uiso 0.52 1 d PG . .
C2GB C -0.00822(13) 1.3196(2) -0.1857(2) 0.074(3) Uiso 0.52 1 d PG . .
C1GB C 0.02096(12) 1.3091(2) -0.1288(2) 0.075(3) Uiso 0.52 1 d PG . .
C43G C -0.01917(16) 0.89319(16) 0.2274(2) 0.161(4) Uiso 1 1 d G . .
C6GB C -0.01083(15) 1.3663(2) -0.2391(2) 0.103(4) Uiso 0.52 1 d PG . .
C42G C -0.03701(15) 0.92056(19) 0.1831(2) 0.104(4) Uiso 0.50 1 d PG . .
C41G C -0.03724(15) 0.9974(2) 0.2009(2) 0.120(5) Uiso 0.50 1 d PG . .
C44G C -0.02417(15) 0.96849(16) 0.2171(2) 0.0479(19) Uiso 0.50 1 d PG . .
C45G C -0.05198(18) 0.8599(3) 0.2042(3) 0.117(5) Uiso 0.50 1 d PG . .
O1G O -0.0009(6) 1.40012(16) 0.2497(5) 0.0460(9) Uiso 1 2 d SG . .

loop_
_atom_site_aniso_label
_atom_site_aniso_U_11
_atom_site_aniso_U_22
_atom_site_aniso_U_33
_atom_site_aniso_U_23
_atom_site_aniso_U_13
_atom_site_aniso_U_12
C1 0.0201(14) 0.0259(15) 0.0219(14) -0.0016(12) 0.0092(12) -0.0034(12)
C2 0.0274(16) 0.0278(15) 0.0170(13) 0.0033(12) 0.0080(12) -0.0018(13)
C3 0.0309(17) 0.0233(15) 0.0261(15) 0.0032(12) 0.0091(13) 0.0020(13)
C4 0.0315(17) 0.0241(15) 0.0256(15) -0.0026(12) 0.0121(13) 0.0014(13)
C5 0.0258(15) 0.0221(14) 0.0204(14) -0.0003(11) 0.0095(12) -0.0041(12)
C6 0.0267(16) 0.0215(14) 0.0222(14) 0.0013(12) 0.0094(12) -0.0013(12)
O7 0.0306(12) 0.0309(12) 0.0193(10) 0.0055(9) 0.0106(9) 0.0000(9)
O8 0.0500(16) 0.0390(14) 0.0461(15) 0.0067(12) 0.0335(13) 0.0072(12)
S9 0.0307(4) 0.0321(4) 0.0302(4) 0.0079(3) 0.0158(3) 0.0033(3)
O10 0.0326(13) 0.0428(15) 0.0410(14) 0.0129(11) 0.0110(11) -0.0009(11)
C11 0.0298(17) 0.0314(17) 0.0266(15) 0.0042(13) 0.0135(13) 0.0001(13)
C12 0.047(2) 0.0334(18) 0.0239(15) 0.0037(14) 0.0170(15) 0.0045(16)
C13 0.066(3) 0.039(2) 0.0280(17) 0.0075(15) 0.0193(18) 0.0100(19)
C14 0.062(3) 0.0340(19) 0.0332(19) 0.0040(16) 0.0160(18) 0.0095(18)
C15 0.063(3) 0.036(2) 0.0332(19) -0.0033(16) 0.0198(18) 0.0048(18)
C16 0.052(2) 0.039(2) 0.0265(17) 0.0042(15) 0.0164(16) 0.0004(17)
C17 0.128(5) 0.040(3) 0.051(3) 0.002(2) 0.020(3) 0.029(3)
O18 0.0466(14) 0.0249(11) 0.0294(12) 0.0002(9) 0.0196(11) 0.0058(10)
O19 0.095(2) 0.0261(13) 0.0331(14) 0.0028(11) 0.0249(15) 0.0021(14)
S20 0.0642(6) 0.0248(4) 0.0296(4) -0.0006(3) 0.0195(4) 0.0051(4)
O21 0.0629(19) 0.0387(14) 0.0391(14) -0.0059(12) 0.0211(13) 0.0157(13)
C22 0.052(2) 0.0229(16) 0.0327(17) -0.0022(14) 0.0216(16) -0.0029(15)
C23 0.074(3) 0.050(2) 0.043(2) -0.0083(19) 0.039(2) -0.019(2)
C24 0.066(3) 0.053(3) 0.066(3) -0.008(2) 0.047(3) -0.020(2)
C25 0.048(2) 0.0268(17) 0.053(2) 0.0011(16) 0.0243(19) -0.0019(16)
C26 0.049(2) 0.0278(17) 0.0384(19) 0.0054(15) 0.0210(17) 0.0048(16)
C27 0.047(2) 0.0270(17) 0.0345(18) 0.0031(14) 0.0239(16) 0.0051(15)
C28 0.051(3) 0.044(2) 0.080(3) 0.000(2) 0.028(2) -0.003(2)
C29 0.0290(16) 0.0212(14) 0.0189(13) 0.0001(11) 0.0097(12) -0.0023(12)
C30 0.0271(16) 0.0244(15) 0.0201(14) -0.0014(12) 0.0093(12) -0.0013(12)
C31 0.0277(16) 0.0263(15) 0.0234(15) -0.0015(12) 0.0107(13) -0.0005(13)
C32 0.0314(17) 0.0300(17) 0.0236(15) -0.0006(13) 0.0099(13) 0.0024(13)
C33 0.0356(19) 0.0324(18) 0.0249(16) -0.0002(13) 0.0099(14) 0.0035(14)
C34 0.043(2) 0.051(2) 0.0278(17) -0.0065(17) 0.0030(16) 0.0018(18)
C35 0.0264(15) 0.0233(14) 0.0167(13) -0.0033(11) 0.0091(12) -0.0031(12)
C36 0.0275(16) 0.0243(15) 0.0195(14) -0.0016(12) 0.0065(12) 0.0008(12)
C37 0.0216(15) 0.0290(16) 0.0238(14) -0.0028(12) 0.0079(12) -0.0032(12)
C38 0.0318(17) 0.0228(15) 0.0214(14) -0.0040(12) 0.0111(13) -0.0053(13)
C39 0.0256(15) 0.0223(14) 0.0183(13) -0.0013(11) 0.0098(12) 0.0001(12)
C40 0.0245(15) 0.0259(15) 0.0187(13) -0.0031(12) 0.0103(12) 0.0002(12)
O41 0.0258(12) 0.0271(12) 0.0352(12) 0.0055(10) 0.0083(10) 0.0028(9)
O42 0.0301(13) 0.0256(11) 0.0389(13) -0.0001(10) 0.0153(11) -0.0042(10)
C43 0.0294(16) 0.0199(14) 0.0217(14) -0.0017(11) 0.0113(13) -0.0026(12)
C44 0.0289(17) 0.0239(15) 0.0228(14) -0.0017(12) 0.0081(13) 0.0000(13)
C45 0.0351(18) 0.0274(16) 0.0211(14) -0.0009(12) 0.0091(13) 0.0000(14)
C46 0.0327(18) 0.0334(18) 0.0258(16) -0.0027(13) 0.0103(14) -0.0045(14)
C47 0.040(2) 0.0312(17) 0.0253(16) -0.0044(14) 0.0078(14) -0.0029(15)
C48 0.044(2) 0.051(2) 0.0341(19) -0.0107(18) 0.0031(17) -0.0070(19)
C49 0.0219(15) 0.0233(15) 0.0202(14) -0.0013(12) 0.0057(12) 0.0006(12)
C50 0.0257(16) 0.0279(16) 0.0199(14) -0.0003(12) 0.0090(12) -0.0028(12)
C51 0.0241(16) 0.0217(15) 0.0278(15) -0.0008(12) 0.0063(13) -0.0014(12)
C52 0.0224(15) 0.0249(15) 0.0220(14) -0.0064(12) 0.0049(12) 0.0012(12)
C53 0.0180(14) 0.0250(15) 0.0198(13) 0.0009(12) 0.0031(11) 0.0021(12)
C54 0.0243(15) 0.0199(14) 0.0213(14) 0.0004(11) 0.0068(12) -0.0006(12)
O55 0.0367(13) 0.0288(12) 0.0283(11) 0.0018(9) 0.0158(10) -0.0042(10)
O56 0.092(2) 0.0400(15) 0.0318(14) -0.0083(12) 0.0296(15) -0.0114(15)
S57 0.0487(5) 0.0316(4) 0.0241(4) -0.0004(3) 0.0104(4) -0.0081(4)
O58 0.0396(15) 0.0519(17) 0.0432(15) 0.0110(13) 0.0013(12) -0.0125(13)
C59 0.045(2) 0.0305(17) 0.0221(15) 0.0025(13) 0.0116(15) -0.0011(15)
C60 0.079(3) 0.0296(18) 0.047(2) 0.0025(16) 0.045(2) -0.0015(19)
C61 0.097(4) 0.0310(19) 0.058(3) 0.0036(18) 0.053(3) -0.005(2)
C62 0.065(3) 0.0296(18) 0.0304(18) 0.0031(15) 0.0144(18) 0.0049(18)
C63 0.050(2) 0.048(2) 0.038(2) -0.0044(18) 0.0162(18) 0.0137(19)
C64 0.038(2) 0.046(2) 0.0373(19) 0.0014(17) 0.0154(16) 0.0023(17)
C65 0.114(5) 0.031(2) 0.057(3) -0.002(2) 0.032(3) 0.005(2)
O66 0.0303(12) 0.0237(11) 0.0242(11) -0.0061(9) 0.0067(9) 0.0007(9)
O67 0.0493(15) 0.0291(12) 0.0381(13) 0.0063(10) 0.0212(12) 0.0082(11)
S68 0.0362(5) 0.0239(4) 0.0322(4) -0.0043(3) 0.0126(4) 0.0017(3)
O69 0.0458(16) 0.0314(13) 0.0506(16) -0.0172(12) 0.0151(13) -0.0047(11)
C70 0.0349(18) 0.0252(16) 0.0255(15) -0.0011(13) 0.0105(14) 0.0064(13)
C71 0.0354(19) 0.0399(19) 0.0253(16) 0.0024(14) 0.0114(14) 0.0087(15)
C72 0.0338(19) 0.042(2) 0.0352(18) 0.0057(16) 0.0093(16) 0.0103(16)
C73 0.048(2) 0.0310(18) 0.049(2) 0.0067(16) 0.0290(19) 0.0150(16)
C74 0.054(2) 0.039(2) 0.0323(18) 0.0025(15) 0.0217(18) 0.0142(18)
C75 0.046(2) 0.0364(19) 0.0253(16) -0.0026(14) 0.0112(15) 0.0069(16)
C76 0.059(3) 0.052(2) 0.072(3) 0.011(2) 0.045(3) 0.018(2)
C77 0.0231(15) 0.0239(15) 0.0192(13) -0.0023(12) 0.0065(12) 0.0035(12)
C78 0.0242(15) 0.0283(16) 0.0240(14) -0.0002(12) 0.0087(12) 0.0044(13)
C79 0.0292(17) 0.0384(18) 0.0275(16) -0.0008(14) 0.0131(14) 0.0070(14)
C80 0.0328(19) 0.058(2) 0.041(2) -0.0039(18) 0.0198(17) 0.0015(17)
C81 0.034(2) 0.077(3) 0.044(2) -0.004(2) 0.0170(18) 0.003(2)
C82 0.031(2) 0.105(4) 0.056(3) -0.024(3) 0.022(2) -0.007(2)
C83 0.0188(14) 0.0256(15) 0.0182(13) -0.0005(11) 0.0064(11) 0.0014(12)
C84 0.0251(16) 0.0291(16) 0.0206(14) -0.0045(12) 0.0081(12) -0.0024(13)
C85 0.0203(15) 0.0342(17) 0.0208(14) -0.0009(13) 0.0025(12) 0.0006(13)
C86 0.0268(16) 0.0302(16) 0.0183(14) 0.0031(12) 0.0066(12) 0.0048(13)
C87 0.0248(15) 0.0276(15) 0.0157(13) -0.0022(11) 0.0094(12) 0.0005(12)
C88 0.0198(14) 0.0262(15) 0.0159(13) -0.0027(11) 0.0056(11) 0.0010(12)
O89 0.0250(12) 0.0272(12) 0.0355(13) -0.0024(10) 0.0005(10) -0.0037(10)
O90 0.0310(13) 0.0332(13) 0.0243(11) 0.0065(10) -0.0005(10) 0.0032(10)
C91 0.0251(16) 0.0265(15) 0.0195(14) 0.0011(12) 0.0092(12) -0.0003(12)
C92 0.0250(16) 0.0295(16) 0.0283(15) -0.0019(13) 0.0126(13) -0.0018(13)
C93 0.0320(18) 0.0327(17) 0.0338(17) -0.0055(14) 0.0170(15) -0.0027(14)
C94 0.0342(19) 0.040(2) 0.045(2) -0.0093(16) 0.0231(17) -0.0044(15)
C95 0.042(2) 0.047(2) 0.055(2) -0.0080(19) 0.0306(19) -0.0007(18)
C96 0.047(2) 0.065(3) 0.066(3) -0.010(2) 0.035(2) 0.007(2)
N11G 0.0381(18) 0.0461(19) 0.061(2) -0.0031(16) 0.0276(17) -0.0038(15)
C11G 0.037(2) 0.052(2) 0.042(2) -0.0012(18) 0.0208(17) -0.0064(18)
C12G 0.039(2) 0.050(2) 0.0290(17) 0.0040(16) 0.0162(16) 0.0014(17)
C13G 0.0319(19) 0.059(2) 0.0299(17) 0.0086(17) 0.0148(15) 0.0015(17)
C14G 0.035(2) 0.054(2) 0.0374(19) 0.0025(17) 0.0157(16) -0.0116(17)
C15G 0.045(2) 0.043(2) 0.055(2) -0.0020(18) 0.028(2) -0.0076(18)
C16G 0.058(3) 0.057(3) 0.045(2) 0.001(2) 0.028(2) 0.006(2)
N21G 0.044(2) 0.0380(19) 0.060(2) 0.0008(16) -0.0018(17) -0.0048(15)
N31G 0.046(2) 0.054(2) 0.087(3) 0.020(2) -0.025(2) 0.0026(19)

loop_
_atom_type_symbol
_atom_type_description
_atom_type_scat_dispersion_real
_atom_type_scat_dispersion_imag
_atom_type_scat_source
C C 0.0033 0.0016 'International Tables Vol C Tables 4.2.6.8 and 6.1.1.4'
H H 0.0000 0.0000 'International Tables Vol C Tables 4.2.6.8 and 6.1.1.4'
N N 0.0061 0.0033 'International Tables Vol C Tables 4.2.6.8 and 6.1.1.4'
O O 0.0106 0.0060 'International Tables Vol C Tables 4.2.6.8 and 6.1.1.4'
S S 0.1246 0.1234 'International Tables Vol C Tables 4.2.6.8 and 6.1.1.4'

loop_
_geom_angle_atom_site_label_1
_geom_angle_atom_site_label_2
_geom_angle_atom_site_label_3
_geom_angle
_geom_angle_site_symmetry_1
_geom_angle_site_symmetry_3
_geom_angle_publ_flag
C2 C1 C6 115.7(3) . . ?
C2 C1 C91 121.6(3) . . ?
C6 C1 C91 122.7(3) . . ?
C3 C2 C1 123.6(3) . . ?
C3 C2 O7 116.9(3) . . ?
C1 C2 O7 119.4(3) . . ?
C2 C3 C4 117.6(3) . . ?
C5 C4 C3 122.7(3) . . ?
C5 C4 O18 117.8(3) . . ?
C3 C4 O18 119.2(3) . . ?
C4 C5 C6 116.5(3) . . ?
C4 C5 C29 122.1(3) . . ?
C6 C5 C29 121.3(3) . . ?
C5 C6 C1 123.5(3) . . ?
C2 O7 S9 118.33(19) . . ?
O8 S9 O10 120.12(16) . . ?
O8 S9 O7 104.21(14) . . ?
O10 S9 O7 108.50(13) . . ?
O8 S9 C11 109.07(15) . . ?
O10 S9 C11 109.38(16) . . ?
O7 S9 C11 104.35(14) . . ?
C12 C11 C16 120.5(3) . . ?
C12 C11 S9 120.0(3) . . ?
C16 C11 S9 119.4(3) . . ?
C11 C12 C13 119.4(3) . . ?
C14 C13 C12 121.1(3) . . ?
C13 C14 C15 118.9(3) . . ?
C13 C14 C17 120.0(4) . . ?
C15 C14 C17 121.1(4) . . ?
C14 C15 C16 121.0(3) . . ?
C15 C16 C11 119.1(3) . . ?
C4 O18 S20 122.5(2) . . ?
O21 S20 O19 120.00(18) . . ?
O21 S20 O18 102.73(16) . . ?
O19 S20 O18 109.72(14) . . ?
O21 S20 C22 109.98(17) . . ?
O19 S20 C22 108.66(19) . . ?
O18 S20 C22 104.60(15) . . ?
C23 C22 C27 120.5(4) . . ?
C23 C22 S20 120.2(3) . . ?
C27 C22 S20 119.3(3) . . ?
C24 C23 C22 119.2(4) . . ?
C23 C24 C25 121.7(4) . . ?
C24 C25 C26 118.0(4) . . ?
C24 C25 C28 120.8(4) . . ?
C26 C25 C28 121.2(4) . . ?
C27 C26 C25 121.3(3) . . ?
C22 C27 C26 119.3(3) . . ?
C5 C29 C30 110.5(2) . . ?
C5 C29 C35 111.1(2) . . ?
C30 C29 C35 114.8(2) . . ?
C31 C30 C29 113.4(3) . . ?
C32 C31 C30 113.5(3) . . ?
C33 C32 C31 113.2(3) . . ?
C34 C33 C32 112.9(3) . . ?
C40 C35 C36 117.2(3) . . ?
C40 C35 C29 124.3(3) . . ?
C36 C35 C29 118.5(3) . . ?
O41 C36 C37 122.7(3) . . ?
O41 C36 C35 116.4(3) . . ?
C37 C36 C35 120.9(3) . . ?
C36 C37 C38 120.6(3) . . ?
O42 C38 C37 121.9(3) . . ?
O42 C38 C39 117.9(3) . . ?
C37 C38 C39 120.2(3) . . ?
C40 C39 C38 117.4(3) . . ?
C40 C39 C43 123.6(3) . . ?
C38 C39 C43 119.0(3) . . ?
C35 C40 C39 123.6(3) . . ?
C39 C43 C49 111.5(2) . . ?
C39 C43 C44 114.6(2) . . ?
C49 C43 C44 109.6(2) . . ?
C45 C44 C43 113.6(3) . . ?
C46 C45 C44 112.4(3) . . ?
C45 C46 C47 114.0(3) . . ?
C48 C47 C46 113.0(3) . . ?
C50 C49 C54 116.0(3) . . ?
C50 C49 C43 121.3(3) . . ?
C54 C49 C43 122.7(3) . . ?
C51 C50 C49 123.1(3) . . ?
C51 C50 O55 117.7(3) . . ?
C49 C50 O55 119.2(3) . . ?
C50 C51 C52 118.0(3) . . ?
C51 C52 C53 122.7(3) . . ?
C51 C52 O66 118.5(3) . . ?
C53 C52 O66 118.6(3) . . ?
C52 C53 C54 116.3(3) . . ?
C52 C53 C77 122.4(3) . . ?
C54 C53 C77 121.2(3) . . ?
C49 C54 C53 123.8(3) . . ?
C50 O55 S57 119.9(2) . . ?
O56 S57 O58 120.26(19) . . ?
O56 S57 O55 104.35(16) . . ?
O58 S57 O55 109.04(14) . . ?
O56 S57 C59 109.38(17) . . ?
O58 S57 C59 109.68(19) . . ?
O55 S57 C59 102.59(14) . . ?
C64 C59 C60 121.6(3) . . ?
C64 C59 S57 119.3(3) . . ?
C60 C59 S57 119.1(3) . . ?
C61 C60 C59 117.8(4) . . ?
C62 C61 C60 121.9(4) . . ?
C61 C62 C63 118.6(4) . . ?
C61 C62 C65 120.2(4) . . ?
C63 C62 C65 121.2(4) . . ?
C64 C63 C62 121.0(4) . . ?
C63 C64 C59 119.1(4) . . ?
C52 O66 S68 122.78(19) . . ?
O67 S68 O69 120.46(17) . . ?
O67 S68 O66 109.54(13) . . ?
O69 S68 O66 102.87(14) . . ?
O67 S68 C70 108.99(16) . . ?
O69 S68 C70 109.18(16) . . ?
O66 S68 C70 104.56(14) . . ?
C75 C70 C71 121.0(3) . . ?
C75 C70 S68 119.5(3) . . ?
C71 C70 S68 119.4(3) . . ?
C72 C71 C70 119.0(3) . . ?
C71 C72 C73 121.3(4) . . ?
C72 C73 C74 118.3(4) . . ?
C72 C73 C76 120.6(4) . . ?
C74 C73 C76 121.1(4) . . ?
C75 C74 C73 121.6(3) . . ?
C74 C75 C70 118.8(3) . . ?
C53 C77 C78 109.6(2) . . ?
C53 C77 C83 112.9(2) . . ?
C78 C77 C83 113.0(3) . . ?
C77 C78 C79 114.5(3) . . ?
C78 C79 C80 112.9(3) . . ?
C81 C80 C79 116.9(3) . . ?
C82 C81 C80 114.1(4) . . ?
C84 C83 C88 117.4(3) . . ?
C84 C83 C77 118.7(3) . . ?
C88 C83 C77 123.7(3) . . ?
O89 C84 C85 121.7(3) . . ?
O89 C84 C83 117.7(3) . . ?
C85 C84 C83 120.6(3) . . ?
C86 C85 C84 120.8(3) . . ?
O90 C86 C85 121.2(3) . . ?
O90 C86 C87 117.9(3) . . ?
C85 C86 C87 120.9(3) . . ?
C88 C87 C86 116.7(3) . . ?
C88 C87 C91 124.1(3) . . ?
C86 C87 C91 119.1(3) . . ?
C87 C88 C83 123.5(3) . . ?
C87 C91 C1 112.3(2) . . ?
C87 C91 C92 115.0(3) . . ?
C1 C91 C92 111.2(2) . . ?
C93 C92 C91 112.5(3) . . ?
C94 C93 C92 113.1(3) . . ?
C93 C94 C95 113.8(3) . . ?
C94 C95 C96 112.6(3) . . ?
C11G N11G C15G 117.2(3) . . ?
N11G C11G C12G 124.9(4) . . ?
C13G C12G C11G 116.0(4) . . ?
C13G C12G C16G 123.0(4) . . ?
C11G C12G C16G 120.9(4) . . ?
C14G C13G C12G 120.4(4) . . ?
C13G C14G C15G 119.0(4) . . ?
N11G C15G C14G 122.4(4) . . ?
C21G N21G C25G 120.1(5) . . ?
N21G C21G C22G 139.7(6) . . ?
N21G C21G C27G 110.1(5) . . ?
C22G C21G C27G 29.7(4) . . ?
C26G C22G C23G 122.3(10) . . ?
C26G C22G C21G 129.7(10) . . ?
C23G C22G C21G 107.2(8) . . ?
C24G C23G C22G 121.8(9) . . ?
C23G C24G C25G 124.7(8) . . ?
C29G C25G N21G 136.8(8) . . ?
C29G C25G C24G 30.4(5) . . ?
N21G C25G C24G 106.5(6) . . ?
C28G C27G C30G 119.3(11) . . ?
C28G C27G C21G 124.4(9) . . ?
C30G C27G C21G 116.3(9) . . ?
C27G C28G C29G 122.9(11) . . ?
C25G C29G C28G 105.7(9) . . ?
C31G N31G C35G 119.0(5) . . ?
N31G C31G C32G 124.1(5) . . ?
C31G C32G C33G 115.0(5) . . ?
C31G C32G C36G 120.9(5) . . ?
C33G C32G C36G 124.1(5) . . ?
C34G C33G C32G 121.3(6) . . ?
C33G C34G C35G 120.2(6) . . ?
N31G C35G C34G 120.2(6) . . ?
C44G N41G C44G 102.8(7) . 2 ?
C44G N41G C41G 31.25(15) . . ?
C44G N41G C41G 134.0(6) 2 . ?
C44G N41G C41G 134.0(6) . 2 ?
C44G N41G C41G 31.25(14) 2 2 ?
C41G N41G C41G 165.2(6) . 2 ?
C1GA N1GA C5GA 120.0 . . ?
N1GA C1GA C2GA 120.0 . . ?
C3GA C2GA C1GA 120.0 . . ?
C3GA C2GA C6GA 112.3 . . ?
C1GA C2GA C6GA 126.1 . . ?
C2GA C3GA C4GA 120.0 . . ?
C5GA C4GA C3GA 120.0 . . ?
C4GA C5GA N1GA 120.0 . . ?
C5GB N1GB C1GB 120.0 . . ?
C4GB C5GB N1GB 120.0 . . ?
C5GB C4GB C3GB 120.0 . . ?
C2GB C3GB C4GB 120.0 . . ?
C3GB C2GB C1GB 120.0 . . ?
C3GB C2GB C6GB 115.5 . . ?
C1GB C2GB C6GB 124.1 . . ?
C2GB C1GB N1GB 120.0 . . ?
C42G C43G C45G 74.5 . . ?
C42G C43G C44G 51.0 . . ?
C45G C43G C44G 110.9 . . ?
C42G C43G C43G 136.2(3) . 2 ?
C45G C43G C43G 148.49(19) . 2 ?
C44G C43G C43G 98.0 . 2 ?
C6GB C6GB C2GB 121.9(4) 2_554 . ?
C43G C42G C41G 109.9 . . ?
N41G C41G C42G 100.5(3) . . ?
N41G C44G C43G 120.2(4) . . ?
N41G C44G C44G 38.6(4) . 2 ?
C43G C44G C44G 81.7 . 2 ?

loop_
_geom_bond_atom_site_label_1
_geom_bond_atom_site_label_2
_geom_bond_distance
_geom_bond_site_symmetry_2
_geom_bond_publ_flag
C1 C2 1.386(4) . ?
C1 C6 1.400(4) . ?
C1 C91 1.525(4) . ?
C2 C3 1.379(4) . ?
C2 O7 1.417(3) . ?
C3 C4 1.387(4) . ?
C4 C5 1.384(4) . ?
C4 O18 1.421(4) . ?
C5 C6 1.397(4) . ?
C5 C29 1.519(4) . ?
O7 S9 1.606(2) . ?
O8 S9 1.424(3) . ?
S9 O10 1.425(3) . ?
S9 C11 1.753(3) . ?
C11 C12 1.378(4) . ?
C11 C16 1.392(5) . ?
C12 C13 1.382(5) . ?
C13 C14 1.380(5) . ?
C14 C15 1.387(5) . ?
C14 C17 1.511(6) . ?
C15 C16 1.380(5) . ?
O18 S20 1.591(2) . ?
O19 S20 1.428(3) . ?
S20 O21 1.423(3) . ?
S20 C22 1.745(4) . ?
C22 C23 1.382(6) . ?
C22 C27 1.385(5) . ?
C23 C24 1.380(7) . ?
C24 C25 1.385(6) . ?
C25 C26 1.386(5) . ?
C25 C28 1.507(6) . ?
C26 C27 1.386(5) . ?
C29 C30 1.529(4) . ?
C29 C35 1.524(4) . ?
C30 C31 1.529(4) . ?
C31 C32 1.523(4) . ?
C32 C33 1.519(4) . ?
C33 C34 1.517(5) . ?
C35 C40 1.390(4) . ?
C35 C36 1.397(4) . ?
C36 O41 1.363(4) . ?
C36 C37 1.381(4) . ?
C37 C38 1.391(4) . ?
C38 O42 1.358(4) . ?
C38 C39 1.402(4) . ?
C39 C40 1.388(4) . ?
C39 C43 1.517(4) . ?
C43 C49 1.528(4) . ?
C43 C44 1.532(4) . ?
C44 C45 1.525(4) . ?
C45 C46 1.521(5) . ?
C46 C47 1.522(4) . ?
C47 C48 1.509(5) . ?
C49 C50 1.392(4) . ?
C49 C54 1.393(4) . ?
C50 C51 1.381(4) . ?
C50 O55 1.421(4) . ?
C51 C52 1.384(4) . ?
C52 C53 1.389(4) . ?
C52 O66 1.420(4) . ?
C53 C54 1.399(4) . ?
C53 C77 1.523(4) . ?
O55 S57 1.605(2) . ?
O56 S57 1.413(3) . ?
S57 O58 1.415(3) . ?
S57 C59 1.750(4) . ?
C59 C64 1.379(5) . ?
C59 C60 1.390(5) . ?
C60 C61 1.385(5) . ?
C61 C62 1.377(6) . ?
C62 C63 1.390(6) . ?
C62 C65 1.507(6) . ?
C63 C64 1.376(6) . ?
O66 S68 1.602(2) . ?
O67 S68 1.423(3) . ?
S68 O69 1.425(3) . ?
S68 C70 1.751(4) . ?
C70 C75 1.389(5) . ?
C70 C71 1.389(5) . ?
C71 C72 1.382(5) . ?
C72 C73 1.389(5) . ?
C73 C74 1.395(6) . ?
C73 C76 1.506(6) . ?
C74 C75 1.377(6) . ?
C77 C78 1.531(4) . ?
C77 C83 1.526(4) . ?
C78 C79 1.533(4) . ?
C79 C80 1.531(5) . ?
C80 C81 1.511(6) . ?
C81 C82 1.487(6) . ?
C83 C84 1.397(4) . ?
C83 C88 1.401(4) . ?
C84 O89 1.359(4) . ?
C84 C85 1.387(4) . ?
C85 C86 1.384(5) . ?
C86 O90 1.367(4) . ?
C86 C87 1.406(4) . ?
C87 C88 1.401(4) . ?
C87 C91 1.516(4) . ?
C91 C92 1.536(4) . ?
C92 C93 1.523(4) . ?
C93 C94 1.521(5) . ?
C94 C95 1.522(5) . ?
C95 C96 1.531(6) . ?
N11G C11G 1.335(5) . ?
N11G C15G 1.340(5) . ?
C11G C12G 1.393(5) . ?
C12G C13G 1.383(5) . ?
C12G C16G 1.493(6) . ?
C13G C14G 1.374(6) . ?
C14G C15G 1.383(6) . ?
N21G C21G 1.299(7) . ?
N21G C25G 1.328(7) . ?
C21G C22G 1.407(11) . ?
C21G C27G 1.517(11) . ?
C22G C26G 1.386(17) . ?
C22G C23G 1.364(13) . ?
C23G C24G 1.366(15) . ?
C24G C25G 1.680(14) . ?
C25G C29G 1.306(11) . ?
C27G C28G 1.303(15) . ?
C27G C30G 1.482(15) . ?
C28G C29G 1.436(16) . ?
N31G C31G 1.323(7) . ?
N31G C35G 1.341(7) . ?
C31G C32G 1.396(7) . ?
C32G C33G 1.413(8) . ?
C32G C36G 1.470(8) . ?
C33G C34G 1.317(8) . ?
C34G C35G 1.404(8) . ?
N41G C44G 1.282(6) . ?
N41G C44G 1.282(6) 2 ?
N41G C41G 1.546(6) . ?
N41G C41G 1.546(6) 2 ?
N1GA C1GA 1.3900 . ?
N1GA C5GA 1.3900 . ?
C1GA C2GA 1.3900 . ?
C2GA C3GA 1.3900 . ?
C2GA C6GA 1.4443 . ?
C3GA C4GA 1.3900 . ?
C4GA C5GA 1.3900 . ?
N1GB C5GB 1.3900 . ?
N1GB C1GB 1.3900 . ?
C5GB C4GB 1.3900 . ?
C4GB C3GB 1.3900 . ?
C3GB C2GB 1.3900 . ?
C2GB C1GB 1.3900 . ?
C2GB C6GB 1.5412 . ?
C43G C42G 1.1296 . ?
C43G C45G 1.4856 . ?
C43G C44G 1.5844 . ?
C43G C43G 1.552(13) 2 ?
C6GB C6GB 1.286(10) 2_554 ?
C42G C41G 1.6521 . ?
C44G C44G 2.003(11) 2 ?

loop_
_geom_hbond_atom_site_label_D
_geom_hbond_atom_site_label_H
_geom_hbond_atom_site_label_A
_geom_hbond_distance_DH
_geom_hbond_distance_HA
_geom_hbond_distance_DA
_geom_hbond_angle_DHA
_geom_hbond_site_symmetry_A
O41 H41 O1G 0.9699(10) 1.78(3) 2.71(2) 158(4) .
O42 H42 N11G 0.9699(10) 1.786(7) 2.753(4) 174(5) .
O89 H89 N21G 0.9699(10) 1.773(7) 2.737(4) 173(4) .
O90 H90 N1GA 0.9699(10) 1.838(8) 2.801(5) 172(4) .
O90 H90 N1GB 0.9699(10) 1.799(12) 2.748(5) 165(4) .

loop_
_geom_torsion_atom_site_label_1
_geom_torsion_atom_site_label_2
_geom_torsion_atom_site_label_3
_geom_torsion_atom_site_label_4
_geom_torsion
_geom_torsion_site_symmetry_1
_geom_torsion_site_symmetry_2
_geom_torsion_site_symmetry_3
_geom_torsion_site_symmetry_4
_geom_torsion_publ_flag
C6 C1 C2 C3 -5.3(5) . . . . ?
C91 C1 C2 C3 175.0(3) . . . . ?
C6 C1 C2 O7 178.0(3) . . . . ?
C91 C1 C2 O7 -1.6(4) . . . . ?
C1 C2 C3 C4 5.7(5) . . . . ?
O7 C2 C3 C4 -177.6(3) . . . . ?
C2 C3 C4 C5 -1.0(5) . . . . ?
C2 C3 C4 O18 -174.6(3) . . . . ?
C3 C4 C5 C6 -3.5(5) . . . . ?
O18 C4 C5 C6 170.2(3) . . . . ?
C3 C4 C5 C29 175.4(3) . . . . ?
O18 C4 C5 C29 -11.0(4) . . . . ?
C4 C5 C6 C1 3.8(5) . . . . ?
C29 C5 C6 C1 -175.0(3) . . . . ?
C2 C1 C6 C5 0.4(4) . . . . ?
C91 C1 C6 C5 -180.0(3) . . . . ?
C3 C2 O7 S9 89.2(3) . . . . ?
C1 C2 O7 S9 -94.0(3) . . . . ?
C2 O7 S9 O8 140.7(2) . . . . ?
C2 O7 S9 O10 11.6(3) . . . . ?
C2 O7 S9 C11 -104.9(2) . . . . ?
O8 S9 C11 C12 11.5(3) . . . . ?
O10 S9 C11 C12 144.7(3) . . . . ?
O7 S9 C11 C12 -99.4(3) . . . . ?
O8 S9 C11 C16 -165.7(3) . . . . ?
O10 S9 C11 C16 -32.5(3) . . . . ?
O7 S9 C11 C16 83.4(3) . . . . ?
C16 C11 C12 C13 1.8(6) . . . . ?
S9 C11 C12 C13 -175.3(3) . . . . ?
C11 C12 C13 C14 -1.1(6) . . . . ?
C12 C13 C14 C15 -0.1(7) . . . . ?
C12 C13 C14 C17 178.3(5) . . . . ?
C13 C14 C15 C16 0.6(7) . . . . ?
C17 C14 C15 C16 -177.8(5) . . . . ?
C14 C15 C16 C11 0.1(6) . . . . ?
C12 C11 C16 C15 -1.3(6) . . . . ?
S9 C11 C16 C15 175.8(3) . . . . ?
C5 C4 O18 S20 126.1(3) . . . . ?
C3 C4 O18 S20 -60.1(4) . . . . ?
C4 O18 S20 O21 176.9(2) . . . . ?
C4 O18 S20 O19 48.2(3) . . . . ?
C4 O18 S20 C22 -68.2(3) . . . . ?
O21 S20 C22 C23 -153.2(3) . . . . ?
O19 S20 C22 C23 -20.0(3) . . . . ?
O18 S20 C22 C23 97.1(3) . . . . ?
O21 S20 C22 C27 25.1(3) . . . . ?
O19 S20 C22 C27 158.3(3) . . . . ?
O18 S20 C22 C27 -84.6(3) . . . . ?
C27 C22 C23 C24 -0.6(6) . . . . ?
S20 C22 C23 C24 177.8(3) . . . . ?
C22 C23 C24 C25 -0.1(6) . . . . ?
C23 C24 C25 C26 0.8(6) . . . . ?
C23 C24 C25 C28 -179.5(4) . . . . ?
C24 C25 C26 C27 -0.7(5) . . . . ?
C28 C25 C26 C27 179.6(3) . . . . ?
C23 C22 C27 C26 0.6(5) . . . . ?
S20 C22 C27 C26 -177.7(3) . . . . ?
C25 C26 C27 C22 0.0(5) . . . . ?
C4 C5 C29 C30 -107.1(3) . . . . ?
C6 C5 C29 C30 71.6(4) . . . . ?
C4 C5 C29 C35 124.2(3) . . . . ?
C6 C5 C29 C35 -57.0(4) . . . . ?
C5 C29 C30 C31 165.6(3) . . . . ?
C35 C29 C30 C31 -67.8(3) . . . . ?
C29 C30 C31 C32 -178.9(3) . . . . ?
C30 C31 C32 C33 165.6(3) . . . . ?
C31 C32 C33 C34 180.0(3) . . . . ?
C5 C29 C35 C40 107.1(3) . . . . ?
C30 C29 C35 C40 -19.2(4) . . . . ?
C5 C29 C35 C36 -74.0(3) . . . . ?
C30 C29 C35 C36 159.7(3) . . . . ?
C40 C35 C36 O41 -179.4(3) . . . . ?
C29 C35 C36 O41 1.6(4) . . . . ?
C40 C35 C36 C37 1.2(4) . . . . ?
C29 C35 C36 C37 -177.8(3) . . . . ?
O41 C36 C37 C38 -178.6(3) . . . . ?
C35 C36 C37 C38 0.8(4) . . . . ?
C36 C37 C38 O42 177.5(3) . . . . ?
C36 C37 C38 C39 -2.0(4) . . . . ?
O42 C38 C39 C40 -178.4(3) . . . . ?
C37 C38 C39 C40 1.1(4) . . . . ?
O42 C38 C39 C43 0.6(4) . . . . ?
C37 C38 C39 C43 -179.8(3) . . . . ?
C36 C35 C40 C39 -2.1(4) . . . . ?
C29 C35 C40 C39 176.8(3) . . . . ?
C38 C39 C40 C35 1.0(4) . . . . ?
C43 C39 C40 C35 -178.0(3) . . . . ?
C40 C39 C43 C49 -103.7(3) . . . . ?
C38 C39 C43 C49 77.3(3) . . . . ?
C40 C39 C43 C44 21.5(4) . . . . ?
C38 C39 C43 C44 -157.5(3) . . . . ?
C39 C43 C44 C45 69.8(3) . . . . ?
C49 C43 C44 C45 -164.0(3) . . . . ?
C43 C44 C45 C46 177.3(3) . . . . ?
C44 C45 C46 C47 -176.3(3) . . . . ?
C45 C46 C47 C48 179.0(3) . . . . ?
C39 C43 C49 C50 -129.1(3) . . . . ?
C44 C43 C49 C50 103.0(3) . . . . ?
C39 C43 C49 C54 52.2(4) . . . . ?
C44 C43 C49 C54 -75.7(4) . . . . ?
C54 C49 C50 C51 0.4(5) . . . . ?
C43 C49 C50 C51 -178.4(3) . . . . ?
C54 C49 C50 O55 -176.0(3) . . . . ?
C43 C49 C50 O55 5.2(4) . . . . ?
C49 C50 C51 C52 2.4(5) . . . . ?
O55 C50 C51 C52 178.9(3) . . . . ?
C50 C51 C52 C53 -3.7(5) . . . . ?
C50 C51 C52 O66 -178.3(3) . . . . ?
C51 C52 C53 C54 2.0(4) . . . . ?
O66 C52 C53 C54 176.6(3) . . . . ?
C51 C52 C53 C77 179.7(3) . . . . ?
O66 C52 C53 C77 -5.7(4) . . . . ?
C50 C49 C54 C53 -2.3(4) . . . . ?
C43 C49 C54 C53 176.5(3) . . . . ?
C52 C53 C54 C49 1.1(4) . . . . ?
C77 C53 C54 C49 -176.6(3) . . . . ?
C51 C50 O55 S57 89.9(3) . . . . ?
C49 C50 O55 S57 -93.5(3) . . . . ?
C50 O55 S57 O56 147.3(2) . . . . ?
C50 O55 S57 O58 17.7(3) . . . . ?
C50 O55 S57 C59 -98.6(2) . . . . ?
O56 S57 C59 C64 -162.4(3) . . . . ?
O58 S57 C59 C64 -28.5(3) . . . . ?
O55 S57 C59 C64 87.3(3) . . . . ?
O56 S57 C59 C60 19.8(4) . . . . ?
O58 S57 C59 C60 153.7(3) . . . . ?
O55 S57 C59 C60 -90.5(3) . . . . ?
C64 C59 C60 C61 -0.1(6) . . . . ?
S57 C59 C60 C61 177.6(3) . . . . ?
C59 C60 C61 C62 -0.7(7) . . . . ?
C60 C61 C62 C63 0.9(7) . . . . ?
C60 C61 C62 C65 -178.6(4) . . . . ?
C61 C62 C63 C64 -0.2(6) . . . . ?
C65 C62 C63 C64 179.2(4) . . . . ?
C62 C63 C64 C59 -0.6(6) . . . . ?
C60 C59 C64 C63 0.7(6) . . . . ?
S57 C59 C64 C63 -177.0(3) . . . . ?
C51 C52 O66 S68 -61.7(4) . . . . ?
C53 C52 O66 S68 123.4(3) . . . . ?
C52 O66 S68 O67 26.6(3) . . . . ?
C52 O66 S68 O69 155.8(2) . . . . ?
C52 O66 S68 C70 -90.1(3) . . . . ?
O67 S68 C70 C75 162.3(3) . . . . ?
O69 S68 C70 C75 28.9(3) . . . . ?
O66 S68 C70 C75 -80.6(3) . . . . ?
O67 S68 C70 C71 -15.3(3) . . . . ?
O69 S68 C70 C71 -148.8(3) . . . . ?
O66 S68 C70 C71 101.7(3) . . . . ?
C75 C70 C71 C72 -0.4(5) . . . . ?
S68 C70 C71 C72 177.2(3) . . . . ?
C70 C71 C72 C73 -1.2(5) . . . . ?
C71 C72 C73 C74 2.1(5) . . . . ?
C71 C72 C73 C76 -177.0(4) . . . . ?
C72 C73 C74 C75 -1.5(5) . . . . ?
C76 C73 C74 C75 177.7(4) . . . . ?
C73 C74 C75 C70 -0.1(5) . . . . ?
C71 C70 C75 C74 1.0(5) . . . . ?
S68 C70 C75 C74 -176.6(3) . . . . ?
C52 C53 C77 C78 -103.8(3) . . . . ?
C54 C53 C77 C78 73.8(3) . . . . ?
C52 C53 C77 C83 129.3(3) . . . . ?
C54 C53 C77 C83 -53.1(4) . . . . ?
C53 C77 C78 C79 171.2(3) . . . . ?
C83 C77 C78 C79 -62.0(3) . . . . ?
C77 C78 C79 C80 148.2(3) . . . . ?
C78 C79 C80 C81 56.3(4) . . . . ?
C79 C80 C81 C82 -178.4(3) . . . . ?
C53 C77 C83 C84 -82.3(3) . . . . ?
C78 C77 C83 C84 152.7(3) . . . . ?
C53 C77 C83 C88 102.9(3) . . . . ?
C78 C77 C83 C88 -22.1(4) . . . . ?
C88 C83 C84 O89 -179.6(3) . . . . ?
C77 C83 C84 O89 5.3(4) . . . . ?
C88 C83 C84 C85 0.3(4) . . . . ?
C77 C83 C84 C85 -174.8(3) . . . . ?
O89 C84 C85 C86 -178.4(3) . . . . ?
C83 C84 C85 C86 1.7(5) . . . . ?
C84 C85 C86 O90 175.6(3) . . . . ?
C84 C85 C86 C87 -2.8(5) . . . . ?
O90 C86 C87 C88 -176.8(3) . . . . ?
C85 C86 C87 C88 1.7(4) . . . . ?
O90 C86 C87 C91 -0.5(4) . . . . ?
C85 C86 C87 C91 178.0(3) . . . . ?
C86 C87 C88 C83 0.4(4) . . . . ?
C91 C87 C88 C83 -175.7(3) . . . . ?
C84 C83 C88 C87 -1.4(4) . . . . ?
C77 C83 C88 C87 173.4(3) . . . . ?
C88 C87 C91 C1 -98.8(3) . . . . ?
C86 C87 C91 C1 85.2(3) . . . . ?
C88 C87 C91 C92 29.6(4) . . . . ?
C86 C87 C91 C92 -146.4(3) . . . . ?
C2 C1 C91 C87 -128.2(3) . . . . ?
C6 C1 C91 C87 52.1(4) . . . . ?
C2 C1 C91 C92 101.4(3) . . . . ?
C6 C1 C91 C92 -78.2(4) . . . . ?
C87 C91 C92 C93 68.0(3) . . . . ?
C1 C91 C92 C93 -163.1(3) . . . . ?
C91 C92 C93 C94 173.2(3) . . . . ?
C92 C93 C94 C95 176.7(3) . . . . ?
C93 C94 C95 C96 -172.3(4) . . . . ?
C15G N11G C11G C12G -0.6(6) . . . . ?
N11G C11G C12G C13G 1.4(6) . . . . ?
N11G C11G C12G C16G -177.4(4) . . . . ?
C11G C12G C13G C14G -0.1(5) . . . . ?
C16G C12G C13G C14G 178.6(3) . . . . ?
C12G C13G C14G C15G -1.7(5) . . . . ?
C11G N11G C15G C14G -1.4(6) . . . . ?
C13G C14G C15G N11G 2.5(6) . . . . ?
C25G N21G C21G C22G -1.4(11) . . . . ?
C25G N21G C21G C27G 1.3(7) . . . . ?
N21G C21G C22G C26G 170.1(11) . . . . ?
C27G C21G C22G C26G 165.1(19) . . . . ?
N21G C21G C22G C23G 0.6(13) . . . . ?
C27G C21G C22G C23G -4.4(9) . . . . ?
C26G C22G C23G C24G -169.3(11) . . . . ?
C21G C22G C23G C24G 1.1(12) . . . . ?
C22G C23G C24G C25G -2.0(14) . . . . ?
C21G N21G C25G C29G -3.6(12) . . . . ?
C21G N21G C25G C24G 0.4(7) . . . . ?
C23G C24G C25G C29G 175.8(18) . . . . ?
C23G C24G C25G N21G 1.1(11) . . . . ?
N21G C21G C27G C28G 0.5(11) . . . . ?
C22G C21G C27G C28G 177.0(17) . . . . ?
N21G C21G C27G C30G 178.2(7) . . . . ?
C22G C21G C27G C30G -5.2(9) . . . . ?
C30G C27G C28G C29G -178.6(9) . . . . ?
C21G C27G C28G C29G -0.8(15) . . . . ?
N21G C25G C29G C28G 2.9(14) . . . . ?
C24G C25G C29G C28G -4.5(10) . . . . ?
C27G C28G C29G C25G -0.5(13) . . . . ?
C35G N31G C31G C32G -1.9(9) . . . . ?
N31G C31G C32G C33G -1.2(8) . . . . ?
N31G C31G C32G C36G 178.1(6) . . . . ?
C31G C32G C33G C34G 2.5(8) . . . . ?
C36G C32G C33G C34G -176.7(6) . . . . ?
C32G C33G C34G C35G -0.9(9) . . . . ?
C31G N31G C35G C34G 3.6(9) . . . . ?
C33G C34G C35G N31G -2.3(9) . . . . ?
C5GA N1GA C1GA C2GA 0.0 . . . . ?
N1GA C1GA C2GA C3GA 0.0 . . . . ?
N1GA C1GA C2GA C6GA -164.7 . . . . ?
C1GA C2GA C3GA C4GA 0.0 . . . . ?
C6GA C2GA C3GA C4GA 166.7 . . . . ?
C2GA C3GA C4GA C5GA 0.0 . . . . ?
C3GA C4GA C5GA N1GA 0.0 . . . . ?
C1GA N1GA C5GA C4GA 0.0 . . . . ?
C1GB N1GB C5GB C4GB 0.0 . . . . ?
N1GB C5GB C4GB C3GB 0.0 . . . . ?
C5GB C4GB C3GB C2GB 0.0 . . . . ?
C4GB C3GB C2GB C1GB 0.0 . . . . ?
C4GB C3GB C2GB C6GB -173.8 . . . . ?
C3GB C2GB C1GB N1GB 0.0 . . . . ?
C6GB C2GB C1GB N1GB 173.2 . . . . ?
C5GB N1GB C1GB C2GB 0.0 . . . . ?
C3GB C2GB C6GB C6GB -138.5(5) . . . 2_554 ?
C1GB C2GB C6GB C6GB 48.1(5) . . . 2_554 ?
C45G C43G C42G C41G 124.5 . . . . ?
C44G C43G C42G C41G -10.0 . . . . ?
C43G C43G C42G C41G -64.2(4) 2 . . . ?
C44G N41G C41G C42G -12.46(15) . . . . ?
C44G N41G C41G C42G -16.1(3) 2 . . . ?
C41G N41G C41G C42G -14.6(9) 2 . . . ?
C43G C42G C41G N41G 36.04(17) . . . . ?
C44G N41G C44G C43G 3.36(19) 2 . . . ?
C41G N41G C44G C43G -173.94(14) . . . . ?
C41G N41G C44G C43G 5.3(3) 2 . . . ?
C41G N41G C44G C44G -177.3(3) . . . 2 ?
C41G N41G C44G C44G 1.94(15) 2 . . 2 ?
C42G C43G C44G N41G -153.6(3) . . . . ?
C45G C43G C44G N41G 159.1(3) . . . . ?
C43G C43G C44G N41G -8.11(17) 2 . . . ?
C42G C43G C44G C44G -151.5(4) . . . 2 ?
C45G C43G C44G C44G 161.2(4) . . . 2 ?
C43G C43G C44G C44G -5.99(11) 2 . . 2 ?
